data_2107176
loop_
_publ_author_name
'Siegel, S.'
'Tani, B.S.'
'Viste, A.'
'Hoekstra, H.R.'

_publ_section_title
;
 The structure of hydrogen triuranate
;
_journal_name_full 'Acta Crystallographica B (24,1968-38,1982)'
_journal_page_first 117
_journal_page_last 121
_journal_volume 28
_journal_year 1972
_chemical_formula_sum 'H2 O10 U3'
_chemical_name_systematic 'H2 U3 O10'
_space_group_IT_number 2
_symmetry_space_group_name_Hall '-P 1'
_symmetry_space_group_name_H-M 'P -1'
_cell_angle_alpha 108.5
_cell_angle_beta 125.5
_cell_angle_gamma 88.2
_cell_formula_units_Z 1
_cell_length_a 6.802
_cell_length_b 7.417
_cell_length_c 5.556
_cell_volume 212.123
_citation_journal_id_ASTM ACBCAR
_cod_data_source_file Siegel_ACBCAR_1972_1658.cif
_cod_data_source_block H2O10U3
_cod_original_cell_volume 212.1227
_cod_database_code 2107176

loop_
_symmetry_equiv_pos_as_xyz
x,y,z
-x,-y,-z

loop_
_atom_site_label
_atom_site_type_symbol
_atom_site_fract_x
_atom_site_fract_y
_atom_site_fract_z
_atom_site_occupancy
_atom_site_U_iso_or_equiv
O3 O-2 0.6936 0.0409 -0.0075 1 0.0
O4 O-2 0.7559 0.8519 0.4304 1 0.0
O2 O-2 0.3126 0.5469 -0.0044 1 0.0
U2 U+6 0.43806 0.25088 -0.00389 1 0.0
O1 O-2 0.0674 0.2286 -0.0193 1 0.0
O5 O-2 0.6278 0.3503 0.4137 1 0.0
U1 U+6 0 0 0 1 0.0
